data_1543561
loop_
_publ_author_name
'Xin Wang'
'Shi-Wei Yan'
'Juan Yang'
'Dong-Rong Xiao'
'Hua-Yi Zhang'
'Jin-Ling Zhang'
'Xiao-Lin Chi'
'En-Bo Wang'

_publ_section_title
;
 Three interdigitated metal-quinolone complexes from self-assembly of
 mixed ligands and cadmium salts
;
_journal_name_full 'Inorganica Chimica Acta'
_journal_page_first 208
_journal_page_last 215
_journal_paper_doi 10.1016/j.ica.2013.09.031
_journal_volume 409B
_journal_year 2014
_chemical_formula_sum 'C44 H50.5 Cd2 N10 O18.25'
_chemical_formula_weight 1236.24
_space_group_IT_number 2
_symmetry_cell_setting triclinic
_symmetry_space_group_name_Hall '-P 1'
_symmetry_space_group_name_H-M 'P -1'
_atom_sites_solution_hydrogens geom
_atom_sites_solution_primary direct
_atom_sites_solution_secondary difmap
_cell_angle_alpha 81.0830(10)
_cell_angle_beta 81.4500(10)
_cell_angle_gamma 80.8120(10)
_cell_formula_units_Z 2
_cell_length_a 8.9228(10)
_cell_length_b 12.6783(14)
_cell_length_c 24.066(3)
_cell_measurement_reflns_used 24780
_cell_measurement_temperature 296(2)
_cell_measurement_theta_max 28.23
_cell_measurement_theta_min 2.38
_cell_volume 2633.6(5)
_computing_cell_refinement 'SMART (Bruker, 2001)'
_computing_data_collection 'SMART (Bruker, 2001)'
_computing_data_reduction 'SAINT (Bruker, 2001)'
_computing_molecular_graphics 'SHELXTL-PLUS (Sheldrick, 1990)'
_computing_publication_material 'SHELXL-97 (Sheldrick, 1997)'
_computing_structure_refinement 'SHELXL-97 (Sheldrick, 1997)'
_computing_structure_solution 'SHELXS-97 (Sheldrick, 1990)'
_diffrn_ambient_temperature 296(2)
_diffrn_measured_fraction_theta_full 0.971
_diffrn_measured_fraction_theta_max 0.971
_diffrn_measurement_device_type 'Bruker APEX CCD area-detector'
_diffrn_measurement_method 'phi and omega scans'
_diffrn_radiation_monochromator graphite
_diffrn_radiation_source 'fine-focus sealed tube'
_diffrn_radiation_type MoK\a
_diffrn_radiation_wavelength 0.71073
_diffrn_reflns_av_R_equivalents 0.0298
_diffrn_reflns_av_sigmaI/netI 0.0490
_diffrn_reflns_limit_h_max 11
_diffrn_reflns_limit_h_min -11
_diffrn_reflns_limit_k_max 16
_diffrn_reflns_limit_k_min -15
_diffrn_reflns_limit_l_max 31
_diffrn_reflns_limit_l_min -31
_diffrn_reflns_number 24780
_diffrn_reflns_theta_full 28.23
_diffrn_reflns_theta_max 28.23
_diffrn_reflns_theta_min 2.38
_exptl_absorpt_coefficient_mu 0.888
_exptl_absorpt_correction_T_max 0.7406
_exptl_absorpt_correction_T_min 0.7069
_exptl_absorpt_correction_type multi-scan
_exptl_absorpt_process_details 'SADABS(Sheldrick, 1996)'
_exptl_crystal_colour colorless
_exptl_crystal_density_diffrn 1.559
_exptl_crystal_density_method 'not measured'
_exptl_crystal_description block
_exptl_crystal_F_000 1253
_exptl_crystal_size_max 0.42
_exptl_crystal_size_mid 0.38
_exptl_crystal_size_min 0.36
_refine_diff_density_max 1.012
_refine_diff_density_min -0.933
_refine_diff_density_rms 0.104
_refine_ls_extinction_method none
_refine_ls_goodness_of_fit_ref 1.119
_refine_ls_hydrogen_treatment constr
_refine_ls_matrix_type full
_refine_ls_number_parameters 750
_refine_ls_number_reflns 12593
_refine_ls_number_restraints 109
_refine_ls_restrained_S_all 1.134
_refine_ls_R_factor_all 0.0621
_refine_ls_R_factor_gt 0.0452
_refine_ls_shift/su_max 0.001
_refine_ls_shift/su_mean 0.000
_refine_ls_structure_factor_coef Fsqd
_refine_ls_weighting_details 'calc w=1/[\s^2^(Fo^2^)+(0.0700P)^2^+0.0000P] where P=(Fo^2^+2Fc^2^)/3'
_refine_ls_weighting_scheme calc
_refine_ls_wR_factor_gt 0.1211
_refine_ls_wR_factor_ref 0.1313
_reflns_number_gt 9731
_reflns_number_total 12593
_reflns_threshold_expression >2sigma(I)
_cod_data_source_file ICA-2014-409B-208-215-2.CIF
_cod_data_source_block compound-2
_cod_depositor_comments
;
The following automatic conversions were performed:

'_journal_paper_doi' value 'doi:10.1016/j.ica.2013.09.031' was
changed to '10.1016/j.ica.2013.09.031'.

Automatic conversion script
Id: cif_fix_values 6433 2018-09-21 13:16:33Z andrius 
;
_cod_original_cell_volume 2633.5(5)
_cod_original_sg_symbol_H-M P-1
_cod_original_formula_sum 'C44 H50.50 Cd2 N10 O18.25'
_cod_database_code 1543561

loop_
_symmetry_equiv_pos_as_xyz
'x, y, z'
'-x, -y, -z'

loop_
_atom_site_label
_atom_site_type_symbol
_atom_site_fract_x
_atom_site_fract_y
_atom_site_fract_z
_atom_site_U_iso_or_equiv
_atom_site_adp_type
_atom_site_occupancy
_atom_site_symmetry_multiplicity
_atom_site_calc_flag
_atom_site_refinement_flags
_atom_site_disorder_assembly
_atom_site_disorder_group
Cd1 Cd 0.21717(3) 0.62301(2) 0.251829(11) 0.03183(8) Uani 1 1 d . . .
Cd2 Cd 0.06405(3) 0.92832(2) 0.237070(11) 0.03044(8) Uani 1 1 d . . .
C1 C -0.1398(4) 0.6089(3) 0.29668(16) 0.0337(8) Uani 1 1 d . . .
C2 C -0.1105(4) 0.6194(3) 0.35547(16) 0.0357(8) Uani 1 1 d . . .
C3 C -0.2363(5) 0.6467(4) 0.39284(19) 0.0555(13) Uani 1 1 d . A .
H3A H -0.3310 0.6577 0.3795 0.067 Uiso 1 1 calc R . .
C4 C -0.0969(5) 0.6462(4) 0.46797(18) 0.0481(11) Uani 1 1 d . A .
C5 C 0.0377(5) 0.6489(4) 0.54073(18) 0.0473(10) Uani 1 1 d . . .
C6 C 0.1728(5) 0.6054(4) 0.45718(18) 0.0466(10) Uani 1 1 d . . .
H6A H 0.2648 0.5864 0.4349 0.056 Uiso 1 1 calc R . .
C7 C 0.0373(4) 0.6160(3) 0.43278(16) 0.0371(8) Uani 1 1 d . . .
C8 C 0.0361(4) 0.5961(3) 0.37508(15) 0.0313(7) Uani 1 1 d . . .
C9 C -0.0945(5) 0.6999(4) 0.6316(2) 0.0556(12) Uani 1 1 d . . .
H9A H -0.1108 0.6455 0.6642 0.067 Uiso 1 1 calc R . .
H9B H -0.1830 0.7112 0.6113 0.067 Uiso 1 1 calc R . .
C10 C -0.0757(6) 0.8018(4) 0.6507(2) 0.0584(12) Uani 1 1 d . . .
H10A H -0.1643 0.8240 0.6771 0.070 Uiso 1 1 calc R . .
H10B H -0.0698 0.8578 0.6184 0.070 Uiso 1 1 calc R . .
C11 C 0.2039(6) 0.7498(4) 0.6407(2) 0.0595(12) Uani 1 1 d . . .
H11A H 0.2925 0.7370 0.6611 0.071 Uiso 1 1 calc R . .
H11B H 0.2218 0.8041 0.6083 0.071 Uiso 1 1 calc R . .
C12 C 0.1824(6) 0.6469(4) 0.6208(2) 0.0552(11) Uani 1 1 d . . .
H12A H 0.2693 0.6248 0.5938 0.066 Uiso 1 1 calc R . .
H12B H 0.1767 0.5901 0.6528 0.066 Uiso 1 1 calc R . .
C13 C -0.3843(8) 0.6631(7) 0.4885(3) 0.0569(19) Uani 0.70 1 d PDU A 1
H13A H -0.4603 0.6320 0.4738 0.068 Uiso 0.70 1 calc PR A 1
H13B H -0.3663 0.6231 0.5252 0.068 Uiso 0.70 1 calc PR A 1
C14 C -0.4388(11) 0.7804(7) 0.4938(4) 0.097(3) Uani 0.70 1 d PDU A 1
H14A H -0.5325 0.7868 0.5193 0.146 Uiso 0.70 1 calc PR A 1
H14B H -0.4562 0.8190 0.4572 0.146 Uiso 0.70 1 calc PR A 1
H14C H -0.3626 0.8102 0.5083 0.146 Uiso 0.70 1 calc PR A 1
C13A C -0.3600(13) 0.7371(11) 0.4729(6) 0.040(3) Uani 0.30 1 d PDU A 2
H13C H -0.4153 0.7849 0.4449 0.048 Uiso 0.30 1 calc PR A 2
H13D H -0.3256 0.7782 0.4982 0.048 Uiso 0.30 1 calc PR A 2
C14A C -0.447(3) 0.6477(18) 0.5038(11) 0.091(8) Uani 0.30 1 d PDU A 2
H14D H -0.5392 0.6783 0.5250 0.137 Uiso 0.30 1 calc PR A 2
H14E H -0.3845 0.6009 0.5293 0.137 Uiso 0.30 1 calc PR A 2
H14F H -0.4724 0.6072 0.4768 0.137 Uiso 0.30 1 calc PR A 2
C15 C 0.2166(4) 0.7638(3) 0.14797(16) 0.0369(8) Uani 1 1 d . . .
C16 C 0.2064(4) 0.8507(3) 0.09820(15) 0.0347(8) Uani 1 1 d . . .
C17 C 0.2862(5) 0.8243(3) 0.04784(17) 0.0410(9) Uani 1 1 d . . .
H17A H 0.3416 0.7556 0.0481 0.049 Uiso 1 1 calc R . .
C18 C 0.2146(4) 0.9933(3) -0.00342(15) 0.0355(8) Uani 1 1 d . . .
C19 C 0.1517(4) 1.1570(3) -0.05463(16) 0.0366(8) Uani 1 1 d . . .
C20 C 0.0587(5) 1.1339(3) 0.03912(16) 0.0422(9) Uani 1 1 d . . .
H20A H 0.0024 1.1608 0.0709 0.051 Uiso 1 1 calc R . .
C21 C 0.1284(4) 1.0269(3) 0.04568(15) 0.0345(8) Uani 1 1 d . . .
C22 C 0.1162(4) 0.9556(3) 0.09985(15) 0.0323(7) Uani 1 1 d . . .
C23 C 0.2477(5) 1.1812(4) -0.15560(17) 0.0496(10) Uani 1 1 d . . .
H23A H 0.1891 1.1997 -0.1875 0.060 Uiso 1 1 calc R . .
H23B H 0.2730 1.1034 -0.1491 0.060 Uiso 1 1 calc R . .
C24 C 0.3902(5) 1.2314(4) -0.16890(17) 0.0514(11) Uani 1 1 d . . .
H24A H 0.4514 1.2055 -0.2022 0.062 Uiso 1 1 calc R . .
H24B H 0.4500 1.2123 -0.1374 0.062 Uiso 1 1 calc R . .
C25 C 0.2465(6) 1.3925(4) -0.13116(18) 0.0554(12) Uani 1 1 d . . .
H25A H 0.2131 1.4687 -0.1417 0.066 Uiso 1 1 calc R . .
H25B H 0.3030 1.3850 -0.0990 0.066 Uiso 1 1 calc R . .
C26 C 0.1078(5) 1.3341(4) -0.11435(18) 0.0481(10) Uani 1 1 d . . .
H26A H 0.0501 1.3574 -0.0799 0.058 Uiso 1 1 calc R . .
H26B H 0.0419 1.3512 -0.1441 0.058 Uiso 1 1 calc R . .
C27 C 0.3802(5) 0.8509(4) -0.05389(18) 0.0532(11) Uani 1 1 d . . .
H27A H 0.3346 0.8888 -0.0869 0.064 Uiso 1 1 calc R . .
H27B H 0.3759 0.7746 -0.0525 0.064 Uiso 1 1 calc R . .
C28 C 0.5433(7) 0.8690(7) -0.0595(3) 0.098(2) Uani 1 1 d U . .
H28A H 0.5980 0.8432 -0.0933 0.147 Uiso 1 1 calc R . .
H28B H 0.5890 0.8308 -0.0271 0.147 Uiso 1 1 calc R . .
H28C H 0.5479 0.9447 -0.0616 0.147 Uiso 1 1 calc R . .
C29 C 0.4030(4) 1.1312(3) 0.21500(15) 0.0332(8) Uani 1 1 d . . .
C30 C 0.5581(5) 1.0962(4) 0.20664(18) 0.0453(9) Uani 1 1 d . . .
H30A H 0.5933 1.0243 0.2027 0.054 Uiso 1 1 calc R . .
C31 C 0.6615(6) 1.1677(5) 0.2041(2) 0.0642(14) Uani 1 1 d . . .
H31A H 0.7659 1.1431 0.1993 0.077 Uiso 1 1 calc R . .
C32 C 0.6115(6) 1.2754(4) 0.2088(2) 0.0612(13) Uani 1 1 d . . .
H32A H 0.6819 1.3231 0.2065 0.073 Uiso 1 1 calc R . .
C33 C 0.4557(6) 1.3120(3) 0.21686(17) 0.0495(11) Uani 1 1 d . B .
C34 C 0.3535(5) 1.2389(3) 0.21997(16) 0.0395(9) Uani 1 1 d . . .
H34A H 0.2490 1.2629 0.2255 0.047 Uiso 1 1 calc R . .
C35 C 0.2881(4) 1.0544(3) 0.21953(15) 0.0346(8) Uani 1 1 d . . .
C36 C 0.3953(8) 1.4276(4) 0.2246(2) 0.0693(17) Uani 1 1 d D . .
C37 C 0.3841(4) 0.8600(3) 0.33436(15) 0.0323(7) Uani 1 1 d D . .
C38 C 0.5374(4) 0.8656(3) 0.31560(15) 0.0309(7) Uani 1 1 d . . .
H38A H 0.5903 0.8199 0.2903 0.037 Uiso 1 1 calc R . .
C39 C 0.6132(4) 0.9390(3) 0.33422(16) 0.0337(8) Uani 1 1 d . . .
C40 C 0.5334(5) 1.0031(4) 0.3740(2) 0.0519(11) Uani 1 1 d . . .
H40A H 0.5830 1.0516 0.3872 0.062 Uiso 1 1 calc R . .
C41 C 0.3850(6) 0.9959(4) 0.3939(2) 0.0622(13) Uani 1 1 d . . .
H41A H 0.3346 1.0381 0.4213 0.075 Uiso 1 1 calc R . .
C42 C 0.3069(5) 0.9255(4) 0.3736(2) 0.0505(11) Uani 1 1 d . . .
H42A H 0.2038 0.9226 0.3864 0.061 Uiso 1 1 calc R . .
C43 C 0.2999(4) 0.7890(3) 0.30880(15) 0.0327(7) Uani 1 1 d D . .
C44 C 0.7751(4) 0.9531(3) 0.30822(18) 0.0390(8) Uani 1 1 d . . .
N1 N 0.0646(5) 0.7892(3) 0.67873(16) 0.0561(10) Uani 1 1 d . . .
H1A H 0.0549 0.7422 0.7107 0.067 Uiso 1 1 calc R . .
H1B H 0.0756 0.8531 0.6884 0.067 Uiso 1 1 calc R . .
N2 N 0.0429(4) 0.6631(3) 0.59449(16) 0.0559(10) Uani 1 1 d . . .
N3 N 0.1781(4) 0.6207(3) 0.50945(16) 0.0546(10) Uani 1 1 d . . .
N4 N -0.0975(4) 0.6636(4) 0.52169(16) 0.0582(11) Uani 1 1 d . . .
N5 N -0.2350(4) 0.6589(4) 0.44749(16) 0.0727(15) Uani 1 1 d D . .
N6 N 0.3486(4) 1.3490(3) -0.17944(14) 0.0516(9) Uani 1 1 d . . .
H6B H 0.3013 1.3661 -0.2108 0.062 Uiso 1 1 calc R . .
H6C H 0.4344 1.3802 -0.1859 0.062 Uiso 1 1 calc R . .
N7 N 0.1564(4) 1.2192(3) -0.10529(13) 0.0426(8) Uani 1 1 d . . .
N8 N 0.0673(4) 1.1994(3) -0.00895(13) 0.0422(8) Uani 1 1 d . . .
N9 N 0.2277(4) 1.0570(3) -0.05332(13) 0.0379(7) Uani 1 1 d . . .
N10 N 0.2909(4) 0.8895(3) -0.00177(13) 0.0400(7) Uani 1 1 d . . .
O1 O 0.1593(3) 0.5604(2) 0.34689(10) 0.0356(6) Uani 1 1 d . . .
O2 O -0.0308(3) 0.6002(3) 0.25800(12) 0.0580(9) Uani 1 1 d . . .
O3 O -0.2723(3) 0.6072(3) 0.28808(13) 0.0645(10) Uani 1 1 d . . .
O4 O 0.0330(3) 0.9883(2) 0.14175(11) 0.0416(6) Uani 1 1 d . . .
O5 O 0.1321(3) 0.7776(2) 0.19378(11) 0.0406(6) Uani 1 1 d . . .
O6 O 0.3074(4) 0.6794(2) 0.14353(14) 0.0606(9) Uani 1 1 d . . .
O7 O 0.1512(3) 1.0853(2) 0.23894(13) 0.0464(7) Uani 1 1 d . . .
O8 O 0.3309(3) 0.9633(2) 0.20537(13) 0.0455(7) Uani 1 1 d . . .
O9 O 0.2541(7) 1.4540(3) 0.23089(19) 0.0944(16) Uani 1 1 d . . .
O10 O 0.5127(11) 1.4787(8) 0.2182(6) 0.085(4) Uani 0.50 1 d PDU B 1
O10A O 0.4559(11) 1.5017(6) 0.2316(4) 0.056(2) Uani 0.50 1 d PDU . 2
O11 O 0.1561(3) 0.8100(2) 0.31224(11) 0.0400(6) Uani 1 1 d . . .
O12 O 0.3774(3) 0.7141(2) 0.28441(11) 0.0386(6) Uani 1 1 d . . .
O13 O 0.8455(3) 1.0127(3) 0.32766(16) 0.0612(9) Uani 1 1 d . . .
O14 O 0.8289(3) 0.9029(3) 0.26649(13) 0.0478(7) Uani 1 1 d . . .
OW1 O 0.4859(4) 0.4944(4) 0.36463(17) 0.0906(13) Uani 1 1 d U . .
OW2 O 0.0597(5) 0.6148(3) 0.76879(16) 0.0775(11) Uani 1 1 d U . .
OW3 O -0.0616(13) 1.4049(7) 0.0327(4) 0.107(3) Uani 0.50 1 d PU . .
OW4 O 0.307(2) 0.4947(17) 0.0851(10) 0.078(6) Uani 0.25 1 d PU C 1
OW4A O 0.382(2) 0.5013(17) 0.0830(8) 0.072(5) Uani 0.25 1 d PU D 2
OW5 O 0.9407(13) 0.8738(11) 0.4189(5) 0.050(3) Uani 0.25 1 d PU E 1
OW5A O 0.902(2) 0.9424(19) 0.4475(9) 0.109(6) Uani 0.25 1 d PU F 2
OW6 O 0.1076(19) 1.3687(14) 0.1178(6) 0.078(4) Uani 0.25 1 d PU G 1
OW6A O 0.032(3) 1.2718(19) 0.1448(9) 0.119(7) Uani 0.25 1 d PU H 2
OW7 O 0.357(2) 0.5690(13) -0.0319(7) 0.088(5) Uani 0.25 1 d PU . .

loop_
_atom_site_aniso_label
_atom_site_aniso_U_11
_atom_site_aniso_U_22
_atom_site_aniso_U_33
_atom_site_aniso_U_23
_atom_site_aniso_U_13
_atom_site_aniso_U_12
Cd1 0.03586(15) 0.02938(14) 0.03143(14) -0.00219(10) -0.00282(10) -0.01127(10)
Cd2 0.03113(14) 0.02922(14) 0.03139(14) -0.00333(10) -0.00197(10) -0.00808(10)
C1 0.0350(19) 0.0316(18) 0.0346(19) -0.0033(15) -0.0071(15) -0.0035(14)
C2 0.037(2) 0.0366(19) 0.0332(19) -0.0061(15) -0.0093(15) 0.0001(15)
C3 0.039(2) 0.082(3) 0.046(2) -0.028(2) -0.0180(19) 0.019(2)
C4 0.043(2) 0.061(3) 0.041(2) -0.022(2) -0.0152(18) 0.0115(19)
C5 0.052(3) 0.052(2) 0.040(2) -0.0177(19) -0.0141(19) 0.0046(19)
C6 0.042(2) 0.055(3) 0.044(2) -0.019(2) -0.0082(18) 0.0041(19)
C7 0.040(2) 0.038(2) 0.0325(19) -0.0070(16) -0.0082(16) 0.0019(16)
C8 0.0347(19) 0.0266(16) 0.0324(18) -0.0023(14) -0.0049(14) -0.0043(13)
C9 0.056(3) 0.071(3) 0.043(2) -0.025(2) -0.008(2) 0.001(2)
C10 0.076(3) 0.051(3) 0.044(2) -0.010(2) 0.001(2) 0.001(2)
C11 0.070(3) 0.059(3) 0.055(3) -0.016(2) -0.005(2) -0.017(2)
C12 0.067(3) 0.057(3) 0.047(2) -0.016(2) -0.021(2) 0.000(2)
C13 0.042(4) 0.081(5) 0.044(4) -0.010(4) 0.001(3) -0.003(4)
C14 0.088(6) 0.102(6) 0.082(5) -0.013(5) 0.009(5) 0.026(5)
C13A 0.028(6) 0.050(7) 0.036(6) -0.012(5) 0.004(5) 0.010(5)
C14A 0.079(11) 0.090(11) 0.095(11) -0.004(8) 0.012(8) -0.013(8)
C15 0.042(2) 0.0354(19) 0.0344(19) -0.0029(16) -0.0052(16) -0.0116(16)
C16 0.0351(19) 0.0381(19) 0.0306(18) -0.0027(15) -0.0026(15) -0.0071(15)
C17 0.046(2) 0.036(2) 0.038(2) -0.0019(17) -0.0037(17) -0.0018(17)
C18 0.0341(19) 0.040(2) 0.0318(18) -0.0027(16) -0.0016(15) -0.0091(15)
C19 0.038(2) 0.042(2) 0.0291(18) -0.0008(16) -0.0029(15) -0.0094(16)
C20 0.043(2) 0.049(2) 0.0297(19) -0.0013(17) 0.0020(16) -0.0009(17)
C21 0.0318(18) 0.042(2) 0.0294(18) -0.0021(15) -0.0012(14) -0.0091(15)
C22 0.0275(17) 0.042(2) 0.0274(17) -0.0019(15) -0.0046(13) -0.0053(14)
C23 0.067(3) 0.049(2) 0.029(2) -0.0007(18) 0.0037(19) -0.011(2)
C24 0.048(2) 0.072(3) 0.030(2) -0.005(2) -0.0012(17) -0.001(2)
C25 0.084(3) 0.052(3) 0.034(2) -0.0054(19) -0.007(2) -0.020(2)
C26 0.051(3) 0.050(2) 0.036(2) 0.0036(18) -0.0035(18) 0.0005(19)
C27 0.063(3) 0.055(3) 0.034(2) -0.0069(19) 0.0044(19) 0.005(2)
C28 0.073(4) 0.149(6) 0.069(4) -0.026(4) 0.015(3) -0.017(4)
C29 0.046(2) 0.0276(17) 0.0281(17) -0.0045(14) -0.0009(15) -0.0128(15)
C30 0.048(2) 0.045(2) 0.042(2) -0.0026(18) -0.0051(18) -0.0061(18)
C31 0.043(3) 0.084(4) 0.062(3) 0.018(3) -0.010(2) -0.022(2)
C32 0.067(3) 0.066(3) 0.058(3) 0.008(2) -0.014(2) -0.041(3)
C33 0.080(3) 0.040(2) 0.034(2) 0.0001(17) -0.009(2) -0.028(2)
C34 0.051(2) 0.0296(18) 0.038(2) -0.0044(16) 0.0024(17) -0.0136(16)
C35 0.051(2) 0.0260(17) 0.0287(17) 0.0000(14) -0.0058(16) -0.0129(15)
C36 0.139(6) 0.039(3) 0.040(3) 0.002(2) -0.018(3) -0.044(3)
C37 0.0316(18) 0.0311(17) 0.0344(18) -0.0038(15) -0.0047(14) -0.0050(14)
C38 0.0316(18) 0.0295(17) 0.0317(18) -0.0061(14) -0.0024(14) -0.0049(13)
C39 0.0320(18) 0.0340(18) 0.0365(19) -0.0076(15) -0.0048(15) -0.0058(14)
C40 0.047(2) 0.053(3) 0.063(3) -0.032(2) -0.006(2) -0.007(2)
C41 0.054(3) 0.068(3) 0.070(3) -0.042(3) 0.008(2) -0.008(2)
C42 0.035(2) 0.060(3) 0.059(3) -0.023(2) 0.0051(19) -0.0074(19)
C43 0.0335(19) 0.0349(18) 0.0292(17) 0.0054(15) -0.0057(14) -0.0107(14)
C44 0.037(2) 0.0351(19) 0.047(2) -0.0021(17) -0.0080(17) -0.0103(15)
N1 0.088(3) 0.042(2) 0.044(2) -0.0162(16) -0.002(2) -0.0208(19)
N2 0.059(2) 0.070(3) 0.043(2) -0.0291(19) -0.0165(17) 0.0099(19)
N3 0.047(2) 0.074(3) 0.046(2) -0.0254(19) -0.0158(17) 0.0086(18)
N4 0.050(2) 0.084(3) 0.041(2) -0.030(2) -0.0137(17) 0.018(2)
N5 0.044(2) 0.126(4) 0.048(2) -0.049(3) -0.0152(18) 0.032(2)
N6 0.055(2) 0.073(3) 0.0333(18) -0.0052(17) -0.0031(15) -0.0325(19)
N7 0.052(2) 0.0405(18) 0.0310(16) 0.0010(14) 0.0040(14) -0.0073(15)
N8 0.047(2) 0.0413(18) 0.0309(16) 0.0019(14) 0.0042(14) -0.0007(15)
N9 0.0391(17) 0.0449(18) 0.0276(15) -0.0007(13) 0.0010(13) -0.0082(14)
N10 0.0484(19) 0.0420(18) 0.0266(15) -0.0042(13) 0.0014(14) -0.0036(14)
O1 0.0339(13) 0.0405(14) 0.0295(13) -0.0019(11) -0.0001(10) -0.0026(11)
O2 0.0444(17) 0.106(3) 0.0309(15) -0.0101(16) -0.0028(13) -0.0326(17)
O3 0.0333(16) 0.124(3) 0.0373(16) -0.0136(18) -0.0095(13) -0.0059(17)
O4 0.0429(15) 0.0482(16) 0.0287(13) -0.0030(12) 0.0022(11) 0.0001(12)
O5 0.0559(17) 0.0338(14) 0.0317(14) -0.0004(11) -0.0035(12) -0.0109(12)
O6 0.078(2) 0.0413(17) 0.0513(19) 0.0031(14) 0.0025(16) 0.0055(16)
O7 0.0450(16) 0.0403(15) 0.0568(18) -0.0190(13) 0.0092(13) -0.0172(12)
O8 0.0568(17) 0.0247(13) 0.0571(18) -0.0074(12) -0.0089(14) -0.0088(12)
O9 0.157(5) 0.0311(18) 0.087(3) -0.0177(18) 0.027(3) -0.021(2)
O10 0.120(7) 0.031(4) 0.111(8) -0.018(4) -0.013(6) -0.026(5)
O10A 0.096(6) 0.026(4) 0.054(4) -0.019(3) -0.013(4) -0.013(4)
O11 0.0272(13) 0.0515(16) 0.0397(14) 0.0079(12) -0.0072(11) -0.0114(11)
O12 0.0385(14) 0.0370(14) 0.0435(15) -0.0093(12) -0.0049(11) -0.0109(11)
O13 0.0493(18) 0.0533(19) 0.089(3) -0.0196(18) -0.0051(17) -0.0259(15)
O14 0.0326(14) 0.0651(19) 0.0482(17) -0.0150(15) 0.0017(12) -0.0135(13)
OW1 0.059(2) 0.135(4) 0.065(2) 0.012(2) -0.0111(18) 0.005(2)
OW2 0.101(3) 0.073(2) 0.064(2) 0.0016(19) -0.020(2) -0.031(2)
OW3 0.149(7) 0.065(5) 0.093(6) -0.020(4) 0.013(5) 0.011(5)
OW4 0.087(9) 0.074(8) 0.085(9) -0.044(7) -0.012(8) -0.007(8)
OW4A 0.078(9) 0.081(8) 0.067(8) -0.053(6) 0.001(7) -0.005(7)
OW5 0.043(6) 0.059(6) 0.044(6) 0.006(5) 0.000(5) -0.009(5)
OW5A 0.099(9) 0.124(10) 0.103(10) 0.008(8) -0.018(8) -0.029(8)
OW6 0.091(8) 0.090(8) 0.048(6) -0.015(6) 0.005(6) -0.007(7)
OW6A 0.138(10) 0.129(10) 0.099(9) -0.051(8) -0.034(8) 0.008(8)
OW7 0.094(8) 0.074(8) 0.089(8) -0.017(7) 0.010(7) -0.004(7)

loop_
_atom_type_symbol
_atom_type_description
_atom_type_scat_dispersion_real
_atom_type_scat_dispersion_imag
_atom_type_scat_source
C C 0.0033 0.0016 'International Tables Vol C Tables 4.2.6.8 and 6.1.1.4'
H H 0.0000 0.0000 'International Tables Vol C Tables 4.2.6.8 and 6.1.1.4'
N N 0.0061 0.0033 'International Tables Vol C Tables 4.2.6.8 and 6.1.1.4'
O O 0.0106 0.0060 'International Tables Vol C Tables 4.2.6.8 and 6.1.1.4'
Cd Cd -0.8075 1.2024 'International Tables Vol C Tables 4.2.6.8 and 6.1.1.4'

loop_
_geom_angle_atom_site_label_1
_geom_angle_atom_site_label_2
_geom_angle_atom_site_label_3
_geom_angle
_geom_angle_site_symmetry_1
_geom_angle_site_symmetry_3
O9 Cd1 O2 81.99(19) 1_545 .
O9 Cd1 O12 129.79(18) 1_545 .
O2 Cd1 O12 143.10(11) . .
O9 Cd1 O1 90.37(13) 1_545 .
O2 Cd1 O1 77.48(10) . .
O12 Cd1 O1 83.42(9) . .
O9 Cd1 O5 126.49(15) 1_545 .
O2 Cd1 O5 81.21(12) . .
O12 Cd1 O5 90.08(10) . .
O1 Cd1 O5 133.86(9) . .
O9 Cd1 O10A 50.0(2) 1_545 1_545
O2 Cd1 O10A 131.97(19) . 1_545
O12 Cd1 O10A 81.72(18) . 1_545
O1 Cd1 O10A 98.7(2) . 1_545
O5 Cd1 O10A 125.5(2) . 1_545
O9 Cd1 O6 85.81(13) 1_545 .
O2 Cd1 O6 106.18(11) . .
O12 Cd1 O6 95.72(11) . .
O1 Cd1 O6 174.25(9) . .
O5 Cd1 O6 51.72(9) . .
O10A Cd1 O6 75.5(2) 1_545 .
O14 Cd2 O7 122.92(11) 1_455 .
O14 Cd2 O5 96.46(11) 1_455 .
O7 Cd2 O5 139.01(10) . .
O14 Cd2 O11 92.64(10) 1_455 .
O7 Cd2 O11 105.79(11) . .
O5 Cd2 O11 80.99(10) . .
O14 Cd2 O4 97.27(11) 1_455 .
O7 Cd2 O4 87.49(11) . .
O5 Cd2 O4 75.67(9) . .
O11 Cd2 O4 155.49(10) . .
O14 Cd2 O8 177.86(10) 1_455 .
O7 Cd2 O8 55.03(9) . .
O5 Cd2 O8 85.68(9) . .
O11 Cd2 O8 87.54(9) . .
O4 Cd2 O8 83.39(10) . .
O14 Cd2 C35 150.66(11) 1_455 .
O7 Cd2 C35 27.76(10) . .
O5 Cd2 C35 112.39(11) . .
O11 Cd2 C35 96.91(10) . .
O4 Cd2 C35 85.29(10) . .
O8 Cd2 C35 27.28(10) . .
O3 C1 O2 121.2(4) . .
O3 C1 C2 118.8(3) . .
O2 C1 C2 119.9(3) . .
C3 C2 C8 118.9(3) . .
C3 C2 C1 116.3(3) . .
C8 C2 C1 124.7(3) . .
N5 C3 C2 125.5(4) . .
N5 C3 H3A 117.2 . .
C2 C3 H3A 117.2 . .
N4 C4 N5 117.8(4) . .
N4 C4 C7 122.8(4) . .
N5 C4 C7 119.3(4) . .
N4 C5 N2 118.8(4) . .
N4 C5 N3 125.6(4) . .
N2 C5 N3 115.5(4) . .
N3 C6 C7 124.1(4) . .
N3 C6 H6A 118.0 . .
C7 C6 H6A 118.0 . .
C6 C7 C4 115.4(4) . .
C6 C7 C8 122.4(3) . .
C4 C7 C8 122.3(3) . .
O1 C8 C2 125.6(3) . .
O1 C8 C7 119.5(3) . .
C2 C8 C7 114.9(3) . .
N2 C9 C10 109.4(4) . .
N2 C9 H9A 109.8 . .
C10 C9 H9A 109.8 . .
N2 C9 H9B 109.8 . .
C10 C9 H9B 109.8 . .
H9A C9 H9B 108.2 . .
C9 C10 N1 111.2(4) . .
C9 C10 H10A 109.4 . .
N1 C10 H10A 109.4 . .
C9 C10 H10B 109.4 . .
N1 C10 H10B 109.4 . .
H10A C10 H10B 108.0 . .
N1 C11 C12 110.0(4) . .
N1 C11 H11A 109.7 . .
C12 C11 H11A 109.7 . .
N1 C11 H11B 109.7 . .
C12 C11 H11B 109.7 . .
H11A C11 H11B 108.2 . .
N2 C12 C11 109.9(4) . .
N2 C12 H12A 109.7 . .
C11 C12 H12A 109.7 . .
N2 C12 H12B 109.7 . .
C11 C12 H12B 109.7 . .
H12A C12 H12B 108.2 . .
C14 C13 N5 106.7(7) . .
C14 C13 H13A 110.4 . .
N5 C13 H13A 110.4 . .
C14 C13 H13B 110.4 . .
N5 C13 H13B 110.4 . .
H13A C13 H13B 108.6 . .
C13 C14 H14A 109.5 . .
C13 C14 H14B 109.5 . .
H14A C14 H14B 109.5 . .
C13 C14 H14C 109.5 . .
H14A C14 H14C 109.5 . .
H14B C14 H14C 109.5 . .
N5 C13A C14A 92.3(12) . .
N5 C13A H13C 113.2 . .
C14A C13A H13C 113.2 . .
N5 C13A H13D 113.2 . .
C14A C13A H13D 113.2 . .
H13C C13A H13D 110.6 . .
C13A C14A H14D 109.5 . .
C13A C14A H14E 109.5 . .
H14D C14A H14E 109.5 . .
C13A C14A H14F 109.5 . .
H14D C14A H14F 109.5 . .
H14E C14A H14F 109.5 . .
O6 C15 O5 121.0(4) . .
O6 C15 C16 119.9(3) . .
O5 C15 C16 119.1(3) . .
C17 C16 C22 119.5(3) . .
C17 C16 C15 115.8(3) . .
C22 C16 C15 124.7(3) . .
N10 C17 C16 125.4(4) . .
N10 C17 H17A 117.3 . .
C16 C17 H17A 117.3 . .
N9 C18 N10 117.0(3) . .
N9 C18 C21 123.4(3) . .
N10 C18 C21 119.6(3) . .
N9 C19 N7 116.9(3) . .
N9 C19 N8 125.1(3) . .
N7 C19 N8 118.0(3) . .
N8 C20 C21 124.4(4) . .
N8 C20 H20A 117.8 . .
C21 C20 H20A 117.8 . .
C18 C21 C20 114.5(3) . .
C18 C21 C22 122.3(3) . .
C20 C21 C22 123.2(3) . .
O4 C22 C16 126.3(3) . .
O4 C22 C21 119.6(3) . .
C16 C22 C21 114.1(3) . .
N7 C23 C24 110.0(4) . .
N7 C23 H23A 109.7 . .
C24 C23 H23A 109.7 . .
N7 C23 H23B 109.7 . .
C24 C23 H23B 109.7 . .
H23A C23 H23B 108.2 . .
C23 C24 N6 108.5(4) . .
C23 C24 H24A 110.0 . .
N6 C24 H24A 110.0 . .
C23 C24 H24B 110.0 . .
N6 C24 H24B 110.0 . .
H24A C24 H24B 108.4 . .
N6 C25 C26 111.3(4) . .
N6 C25 H25A 109.4 . .
C26 C25 H25A 109.4 . .
N6 C25 H25B 109.4 . .
C26 C25 H25B 109.4 . .
H25A C25 H25B 108.0 . .
N7 C26 C25 109.7(4) . .
N7 C26 H26A 109.7 . .
C25 C26 H26A 109.7 . .
N7 C26 H26B 109.7 . .
C25 C26 H26B 109.7 . .
H26A C26 H26B 108.2 . .
N10 C27 C28 111.4(4) . .
N10 C27 H27A 109.4 . .
C28 C27 H27A 109.4 . .
N10 C27 H27B 109.4 . .
C28 C27 H27B 109.4 . .
H27A C27 H27B 108.0 . .
C27 C28 H28A 109.5 . .
C27 C28 H28B 109.5 . .
H28A C28 H28B 109.5 . .
C27 C28 H28C 109.5 . .
H28A C28 H28C 109.5 . .
H28B C28 H28C 109.5 . .
C34 C29 C30 118.8(4) . .
C34 C29 C35 119.9(3) . .
C30 C29 C35 121.2(3) . .
C31 C30 C29 120.2(4) . .
C31 C30 H30A 119.9 . .
C29 C30 H30A 119.9 . .
C30 C31 C32 120.8(5) . .
C30 C31 H31A 119.6 . .
C32 C31 H31A 119.6 . .
C33 C32 C31 119.8(4) . .
C33 C32 H32A 120.1 . .
C31 C32 H32A 120.1 . .
C34 C33 C32 118.7(4) . .
C34 C33 C36 119.4(5) . .
C32 C33 C36 121.8(4) . .
C33 C34 C29 121.7(4) . .
C33 C34 H34A 119.1 . .
C29 C34 H34A 119.1 . .
O8 C35 O7 122.6(3) . .
O8 C35 C29 119.4(3) . .
O7 C35 C29 118.0(3) . .
O8 C35 Cd2 66.3(2) . .
O7 C35 Cd2 56.27(18) . .
C29 C35 Cd2 173.6(3) . .
O10A C36 O9 109.2(7) . .
O10A C36 O10 28.3(6) . .
O9 C36 O10 135.1(7) . .
O10A C36 C33 132.7(8) . .
O9 C36 C33 117.7(4) . .
O10 C36 C33 107.0(7) . .
C42 C37 C38 119.5(3) . .
C42 C37 C43 120.6(3) . .
C38 C37 C43 119.8(3) . .
C37 C38 C39 120.7(3) . .
C37 C38 H38A 119.6 . .
C39 C38 H38A 119.6 . .
C38 C39 C40 118.6(3) . .
C38 C39 C44 120.0(3) . .
C40 C39 C44 121.3(3) . .
C41 C40 C39 121.2(4) . .
C41 C40 H40A 119.4 . .
C39 C40 H40A 119.4 . .
C40 C41 C42 120.3(4) . .
C40 C41 H41A 119.8 . .
C42 C41 H41A 119.8 . .
C37 C42 C41 119.6(4) . .
C37 C42 H42A 120.2 . .
C41 C42 H42A 120.2 . .
O12 C43 O11 124.0(3) . .
O12 C43 C37 117.9(3) . .
O11 C43 C37 118.1(3) . .
O13 C44 O14 124.2(4) . .
O13 C44 C39 119.6(4) . .
O14 C44 C39 116.3(3) . .
C10 N1 C11 111.5(3) . .
C10 N1 H1A 109.3 . .
C11 N1 H1A 109.3 . .
C10 N1 H1B 109.3 . .
C11 N1 H1B 109.3 . .
H1A N1 H1B 108.0 . .
C5 N2 C12 124.2(4) . .
C5 N2 C9 122.0(4) . .
C12 N2 C9 113.8(3) . .
C6 N3 C5 115.5(4) . .
C5 N4 C4 116.5(4) . .
C3 N5 C4 118.7(4) . .
C3 N5 C13A 117.1(6) . .
C4 N5 C13A 116.6(6) . .
C3 N5 C13 119.9(5) . .
C4 N5 C13 120.1(4) . .
C13A N5 C13 38.5(6) . .
C24 N6 C25 112.5(3) . .
C24 N6 H6B 109.1 . .
C25 N6 H6B 109.1 . .
C24 N6 H6C 109.1 . .
C25 N6 H6C 109.1 . .
H6B N6 H6C 107.8 . .
C19 N7 C26 125.5(3) . .
C19 N7 C23 121.3(3) . .
C26 N7 C23 111.6(3) . .
C20 N8 C19 116.1(3) . .
C18 N9 C19 116.5(3) . .
C17 N10 C18 119.0(3) . .
C17 N10 C27 120.3(3) . .
C18 N10 C27 120.6(3) . .
C8 O1 Cd1 121.3(2) . .
C1 O2 Cd1 132.4(3) . .
C22 O4 Cd2 126.0(2) . .
C15 O5 Cd2 129.8(2) . .
C15 O5 Cd1 100.9(2) . .
Cd2 O5 Cd1 115.20(11) . .
C15 O6 Cd1 86.3(2) . .
C35 O7 Cd2 96.0(2) . .
C35 O8 Cd2 86.4(2) . .
C36 O9 Cd1 105.3(4) . 1_565
C36 O10A Cd1 95.5(7) . 1_565
C43 O11 Cd2 115.1(2) . .
C43 O12 Cd1 108.9(2) . .
C44 O14 Cd2 110.9(2) . 1_655

loop_
_geom_bond_atom_site_label_1
_geom_bond_atom_site_label_2
_geom_bond_distance
_geom_bond_site_symmetry_2
Cd1 O9 2.239(3) 1_545
Cd1 O2 2.257(3) .
Cd1 O12 2.266(2) .
Cd1 O1 2.312(2) .
Cd1 O5 2.315(3) .
Cd1 O10A 2.453(9) 1_545
Cd1 O6 2.633(3) .
Cd2 O14 2.170(3) 1_455
Cd2 O7 2.258(3) .
Cd2 O5 2.273(3) .
Cd2 O11 2.325(3) .
Cd2 O4 2.345(3) .
Cd2 O8 2.478(3) .
Cd2 C35 2.700(4) .
C1 O3 1.234(4) .
C1 O2 1.246(4) .
C1 C2 1.506(5) .
C2 C3 1.364(6) .
C2 C8 1.427(5) .
C3 N5 1.350(5) .
C3 H3A 0.9300 .
C4 N4 1.344(5) .
C4 N5 1.370(5) .
C4 C7 1.397(6) .
C5 N4 1.328(6) .
C5 N2 1.342(5) .
C5 N3 1.387(6) .
C6 N3 1.311(5) .
C6 C7 1.400(5) .
C6 H6A 0.9300 .
C7 C8 1.451(5) .
C8 O1 1.260(4) .
C9 N2 1.462(6) .
C9 C10 1.479(7) .
C9 H9A 0.9700 .
C9 H9B 0.9700 .
C10 N1 1.483(6) .
C10 H10A 0.9700 .
C10 H10B 0.9700 .
C11 N1 1.495(6) .
C11 C12 1.506(6) .
C11 H11A 0.9700 .
C11 H11B 0.9700 .
C12 N2 1.451(6) .
C12 H12A 0.9700 .
C12 H12B 0.9700 .
C13 C14 1.508(8) .
C13 N5 1.535(7) .
C13 H13A 0.9700 .
C13 H13B 0.9700 .
C14 H14A 0.9600 .
C14 H14B 0.9600 .
C14 H14C 0.9600 .
C13A N5 1.495(8) .
C13A C14A 1.512(10) .
C13A H13C 0.9700 .
C13A H13D 0.9700 .
C14A H14D 0.9600 .
C14A H14E 0.9600 .
C14A H14F 0.9600 .
C15 O6 1.242(5) .
C15 O5 1.259(4) .
C15 C16 1.500(5) .
C16 C17 1.371(5) .
C16 C22 1.443(5) .
C17 N10 1.342(5) .
C17 H17A 0.9300 .
C18 N9 1.340(5) .
C18 N10 1.379(5) .
C18 C21 1.397(5) .
C19 N9 1.338(5) .
C19 N7 1.345(5) .
C19 N8 1.368(5) .
C20 N8 1.315(5) .
C20 C21 1.395(5) .
C20 H20A 0.9300 .
C21 C22 1.468(5) .
C22 O4 1.245(4) .
C23 N7 1.457(5) .
C23 C24 1.483(6) .
C23 H23A 0.9700 .
C23 H23B 0.9700 .
C24 N6 1.470(6) .
C24 H24A 0.9700 .
C24 H24B 0.9700 .
C25 N6 1.486(5) .
C25 C26 1.515(6) .
C25 H25A 0.9700 .
C25 H25B 0.9700 .
C26 N7 1.443(5) .
C26 H26A 0.9700 .
C26 H26B 0.9700 .
C27 N10 1.489(5) .
C27 C28 1.493(8) .
C27 H27A 0.9700 .
C27 H27B 0.9700 .
C28 H28A 0.9600 .
C28 H28B 0.9600 .
C28 H28C 0.9600 .
C29 C34 1.385(5) .
C29 C30 1.379(6) .
C29 C35 1.504(5) .
C30 C31 1.382(6) .
C30 H30A 0.9300 .
C31 C32 1.384(7) .
C31 H31A 0.9300 .
C32 C33 1.388(7) .
C32 H32A 0.9300 .
C33 C34 1.387(5) .
C33 C36 1.509(7) .
C34 H34A 0.9300 .
C35 O8 1.240(4) .
C35 O7 1.264(5) .
C36 O10A 1.201(7) .
C36 O9 1.243(7) .
C36 O10 1.296(8) .
C37 C42 1.387(5) .
C37 C38 1.385(5) .
C37 C43 1.510(4) .
C38 C39 1.394(5) .
C38 H38A 0.9300 .
C39 C40 1.393(5) .
C39 C44 1.514(5) .
C40 C41 1.351(6) .
C40 H40A 0.9300 .
C41 C42 1.400(6) .
C41 H41A 0.9300 .
C42 H42A 0.9300 .
C43 O12 1.251(4) .
C43 O11 1.260(4) .
C44 O13 1.237(5) .
C44 O14 1.266(5) .
N1 H1A 0.9000 .
N1 H1B 0.9000 .
N6 H6B 0.9000 .
N6 H6C 0.9000 .
O9 Cd1 2.239(3) 1_565
O10A Cd1 2.453(9) 1_565
O14 Cd2 2.170(3) 1_655

loop_
_geom_hbond_atom_site_label_D
_geom_hbond_atom_site_label_H
_geom_hbond_atom_site_label_A
_geom_hbond_distance_DH
_geom_hbond_distance_HA
_geom_hbond_distance_DA
_geom_hbond_angle_DHA
_geom_hbond_site_symmetry_A
N1 H1B O13 0.90 1.91 2.732(5) 151.4 2_676
N1 H1B O7 0.90 2.58 3.005(5) 110.0 2_576
N6 H6B O3 0.90 1.89 2.750(5) 160.3 2_575
N6 H6C O10 0.90 1.94 2.657(9) 135.7 2_685
N6 H6C O10A 0.90 2.01 2.804(9) 146.4 2_685
N6 H6C O6 0.90 2.61 3.262(5) 129.8 2_675
N1 H1A OW2 0.90 1.97 2.848(5) 166.4 .

loop_
_geom_torsion_atom_site_label_1
_geom_torsion_atom_site_label_2
_geom_torsion_atom_site_label_3
_geom_torsion_atom_site_label_4
_geom_torsion
_geom_torsion_site_symmetry_1
_geom_torsion_site_symmetry_2
_geom_torsion_site_symmetry_3
_geom_torsion_site_symmetry_4
O3 C1 C2 C3 -11.9(6) . . . .
O2 C1 C2 C3 169.3(4) . . . .
O3 C1 C2 C8 163.8(4) . . . .
O2 C1 C2 C8 -15.0(6) . . . .
C8 C2 C3 N5 3.3(8) . . . .
C1 C2 C3 N5 179.3(5) . . . .
N3 C6 C7 C4 0.9(7) . . . .
N3 C6 C7 C8 -178.6(4) . . . .
N4 C4 C7 C6 -0.4(7) . . . .
N5 C4 C7 C6 179.7(5) . . . .
N4 C4 C7 C8 179.2(5) . . . .
N5 C4 C7 C8 -0.8(7) . . . .
C3 C2 C8 O1 173.0(4) . . . .
C1 C2 C8 O1 -2.5(6) . . . .
C3 C2 C8 C7 -6.6(5) . . . .
C1 C2 C8 C7 177.8(3) . . . .
C6 C7 C8 O1 5.4(6) . . . .
C4 C7 C8 O1 -174.1(4) . . . .
C6 C7 C8 C2 -174.9(4) . . . .
C4 C7 C8 C2 5.6(6) . . . .
N2 C9 C10 N1 -55.7(5) . . . .
N1 C11 C12 N2 54.6(5) . . . .
O6 C15 C16 C17 8.2(5) . . . .
O5 C15 C16 C17 -171.5(3) . . . .
O6 C15 C16 C22 -173.9(4) . . . .
O5 C15 C16 C22 6.3(6) . . . .
C22 C16 C17 N10 1.2(6) . . . .
C15 C16 C17 N10 179.1(4) . . . .
N9 C18 C21 C20 -1.4(5) . . . .
N10 C18 C21 C20 178.9(4) . . . .
N9 C18 C21 C22 -179.9(3) . . . .
N10 C18 C21 C22 0.4(5) . . . .
N8 C20 C21 C18 1.8(6) . . . .
N8 C20 C21 C22 -179.7(4) . . . .
C17 C16 C22 O4 176.5(4) . . . .
C15 C16 C22 O4 -1.3(6) . . . .
C17 C16 C22 C21 -3.5(5) . . . .
C15 C16 C22 C21 178.7(3) . . . .
C18 C21 C22 O4 -177.2(3) . . . .
C20 C21 C22 O4 4.4(6) . . . .
C18 C21 C22 C16 2.8(5) . . . .
C20 C21 C22 C16 -175.6(4) . . . .
N7 C23 C24 N6 -60.2(4) . . . .
N6 C25 C26 N7 52.1(5) . . . .
C34 C29 C30 C31 0.9(6) . . . .
C35 C29 C30 C31 -178.3(4) . . . .
C29 C30 C31 C32 -1.3(7) . . . .
C30 C31 C32 C33 0.9(7) . . . .
C31 C32 C33 C34 -0.1(7) . . . .
C31 C32 C33 C36 177.4(4) . . . .
C32 C33 C34 C29 -0.3(6) . . . .
C36 C33 C34 C29 -177.9(4) . . . .
C30 C29 C34 C33 -0.1(6) . . . .
C35 C29 C34 C33 179.1(3) . . . .
C34 C29 C35 O8 167.5(3) . . . .
C30 C29 C35 O8 -13.3(5) . . . .
C34 C29 C35 O7 -13.9(5) . . . .
C30 C29 C35 O7 165.2(4) . . . .
C34 C29 C35 Cd2 -40(3) . . . .
C30 C29 C35 Cd2 139(2) . . . .
O14 Cd2 C35 O8 178.8(2) 1_455 . . .
O7 Cd2 C35 O8 -178.3(4) . . . .
O5 Cd2 C35 O8 -12.3(2) . . . .
O11 Cd2 C35 O8 70.8(2) . . . .
O4 Cd2 C35 O8 -84.7(2) . . . .
O14 Cd2 C35 O7 -2.9(4) 1_455 . . .
O5 Cd2 C35 O7 166.0(2) . . . .
O11 Cd2 C35 O7 -111.0(2) . . . .
O4 Cd2 C35 O7 93.6(2) . . . .
O8 Cd2 C35 O7 178.3(4) . . . .
O14 Cd2 C35 C29 25(2) 1_455 . . .
O7 Cd2 C35 C29 28(2) . . . .
O5 Cd2 C35 C29 -166(2) . . . .
O11 Cd2 C35 C29 -83(2) . . . .
O4 Cd2 C35 C29 121(2) . . . .
O8 Cd2 C35 C29 -154(2) . . . .
C34 C33 C36 O10A 168.2(8) . . . .
C32 C33 C36 O10A -9.3(10) . . . .
C34 C33 C36 O9 -3.4(7) . . . .
C32 C33 C36 O9 179.1(5) . . . .
C34 C33 C36 O10 -178.2(7) . . . .
C32 C33 C36 O10 4.3(9) . . . .
C42 C37 C38 C39 -2.3(6) . . . .
C43 C37 C38 C39 173.2(3) . . . .
C37 C38 C39 C40 2.9(6) . . . .
C37 C38 C39 C44 -172.9(3) . . . .
C38 C39 C40 C41 -0.9(7) . . . .
C44 C39 C40 C41 174.9(4) . . . .
C39 C40 C41 C42 -1.7(8) . . . .
C38 C37 C42 C41 -0.3(7) . . . .
C43 C37 C42 C41 -175.8(4) . . . .
C40 C41 C42 C37 2.3(8) . . . .
C42 C37 C43 O12 -163.6(4) . . . .
C38 C37 C43 O12 20.9(5) . . . .
C42 C37 C43 O11 17.9(5) . . . .
C38 C37 C43 O11 -157.6(3) . . . .
C38 C39 C44 O13 -174.9(4) . . . .
C40 C39 C44 O13 9.4(6) . . . .
C38 C39 C44 O14 6.1(5) . . . .
C40 C39 C44 O14 -169.6(4) . . . .
C9 C10 N1 C11 56.2(5) . . . .
C12 C11 N1 C10 -54.9(5) . . . .
N4 C5 N2 C12 178.3(5) . . . .
N3 C5 N2 C12 -2.5(7) . . . .
N4 C5 N2 C9 -3.4(7) . . . .
N3 C5 N2 C9 175.8(4) . . . .
C11 C12 N2 C5 120.9(5) . . . .
C11 C12 N2 C9 -57.5(6) . . . .
C10 C9 N2 C5 -120.7(5) . . . .
C10 C9 N2 C12 57.8(5) . . . .
C7 C6 N3 C5 0.0(7) . . . .
N4 C5 N3 C6 -1.7(7) . . . .
N2 C5 N3 C6 179.2(4) . . . .
N2 C5 N4 C4 -178.7(5) . . . .
N3 C5 N4 C4 2.2(8) . . . .
N5 C4 N4 C5 178.9(5) . . . .
C7 C4 N4 C5 -1.1(8) . . . .
C2 C3 N5 C4 1.8(9) . . . .
C2 C3 N5 C13A 150.6(8) . . . .
C2 C3 N5 C13 -165.5(6) . . . .
N4 C4 N5 C3 177.0(5) . . . .
C7 C4 N5 C3 -3.0(8) . . . .
N4 C4 N5 C13A 28.1(9) . . . .
C7 C4 N5 C13A -151.9(7) . . . .
N4 C4 N5 C13 -15.8(8) . . . .
C7 C4 N5 C13 164.2(5) . . . .
C14A C13A N5 C3 101.8(14) . . . .
C14A C13A N5 C4 -108.8(13) . . . .
C14A C13A N5 C13 -3.1(14) . . . .
C14 C13 N5 C3 -100.4(8) . . . .
C14 C13 N5 C4 92.6(8) . . . .
C14 C13 N5 C13A -3.4(10) . . . .
C23 C24 N6 C25 56.1(5) . . . .
C26 C25 N6 C24 -52.7(5) . . . .
N9 C19 N7 C26 -167.6(4) . . . .
N8 C19 N7 C26 13.9(6) . . . .
N9 C19 N7 C23 -3.5(6) . . . .
N8 C19 N7 C23 178.0(4) . . . .
C25 C26 N7 C19 107.8(4) . . . .
C25 C26 N7 C23 -57.7(5) . . . .
C24 C23 N7 C19 -103.2(4) . . . .
C24 C23 N7 C26 63.0(5) . . . .
C21 C20 N8 C19 -0.3(6) . . . .
N9 C19 N8 C20 -1.9(6) . . . .
N7 C19 N8 C20 176.4(4) . . . .
N10 C18 N9 C19 179.2(3) . . . .
C21 C18 N9 C19 -0.5(5) . . . .
N7 C19 N9 C18 -176.0(3) . . . .
N8 C19 N9 C18 2.3(6) . . . .
C16 C17 N10 C18 2.3(6) . . . .
C16 C17 N10 C27 -179.1(4) . . . .
N9 C18 N10 C17 177.3(4) . . . .
C21 C18 N10 C17 -3.0(5) . . . .
N9 C18 N10 C27 -1.3(5) . . . .
C21 C18 N10 C27 178.4(4) . . . .
C28 C27 N10 C17 -87.1(6) . . . .
C28 C27 N10 C18 91.5(5) . . . .
C2 C8 O1 Cd1 40.6(5) . . . .
C7 C8 O1 Cd1 -139.8(3) . . . .
O9 Cd1 O1 C8 -125.8(3) 1_545 . . .
O2 Cd1 O1 C8 -44.1(3) . . . .
O12 Cd1 O1 C8 104.2(3) . . . .
O5 Cd1 O1 C8 20.4(3) . . . .
O10A Cd1 O1 C8 -175.3(3) 1_545 . . .
O6 Cd1 O1 C8 -174.1(9) . . . .
O3 C1 O2 Cd1 169.6(3) . . . .
C2 C1 O2 Cd1 -11.6(6) . . . .
O9 Cd1 O2 C1 124.3(4) 1_545 . . .
O12 Cd1 O2 C1 -28.5(5) . . . .
O1 Cd1 O2 C1 32.1(4) . . . .
O5 Cd1 O2 C1 -106.7(4) . . . .
O10A Cd1 O2 C1 122.6(5) 1_545 . . .
O6 Cd1 O2 C1 -152.5(4) . . . .
C16 C22 O4 Cd2 26.6(5) . . . .
C21 C22 O4 Cd2 -153.4(2) . . . .
O14 Cd2 O4 C22 -131.6(3) 1_455 . . .
O7 Cd2 O4 C22 105.5(3) . . . .
O5 Cd2 O4 C22 -36.8(3) . . . .
O11 Cd2 O4 C22 -18.6(4) . . . .
O8 Cd2 O4 C22 50.4(3) . . . .
C35 Cd2 O4 C22 77.8(3) . . . .
O6 C15 O5 Cd2 140.5(3) . . . .
C16 C15 O5 Cd2 -39.8(5) . . . .
O6 C15 O5 Cd1 4.0(4) . . . .
C16 C15 O5 Cd1 -176.2(3) . . . .
O14 Cd2 O5 C15 141.4(3) 1_455 . . .
O7 Cd2 O5 C15 -23.2(4) . . . .
O11 Cd2 O5 C15 -126.9(3) . . . .
O4 Cd2 O5 C15 45.6(3) . . . .
O8 Cd2 O5 C15 -38.7(3) . . . .
C35 Cd2 O5 C15 -33.1(3) . . . .
O14 Cd2 O5 Cd1 -86.90(14) 1_455 . . .
O7 Cd2 O5 Cd1 108.49(17) . . . .
O11 Cd2 O5 Cd1 4.76(11) . . . .
O4 Cd2 O5 Cd1 177.22(15) . . . .
O8 Cd2 O5 Cd1 92.95(13) . . . .
C35 Cd2 O5 Cd1 98.57(13) . . . .
O9 Cd1 O5 C15 -47.7(3) 1_545 . . .
O2 Cd1 O5 C15 -120.8(2) . . . .
O12 Cd1 O5 C15 95.2(2) . . . .
O1 Cd1 O5 C15 176.1(2) . . . .
O10A Cd1 O5 C15 15.3(3) 1_545 . . .
O6 Cd1 O5 C15 -2.0(2) . . . .
O9 Cd1 O5 Cd2 168.11(19) 1_545 . . .
O2 Cd1 O5 Cd2 94.95(14) . . . .
O12 Cd1 O5 Cd2 -49.05(13) . . . .
O1 Cd1 O5 Cd2 31.9(2) . . . .
O10A Cd1 O5 Cd2 -128.9(2) 1_545 . . .
O6 Cd1 O5 Cd2 -146.28(19) . . . .
O5 C15 O6 Cd1 -3.4(4) . . . .
C16 C15 O6 Cd1 176.8(3) . . . .
O9 Cd1 O6 C15 146.9(3) 1_545 . . .
O2 Cd1 O6 C15 66.5(3) . . . .
O12 Cd1 O6 C15 -83.5(3) . . . .
O1 Cd1 O6 C15 -164.6(9) . . . .
O5 Cd1 O6 C15 2.0(2) . . . .
O10A Cd1 O6 C15 -163.4(3) 1_545 . . .
O8 C35 O7 Cd2 1.9(4) . . . .
C29 C35 O7 Cd2 -176.6(3) . . . .
O14 Cd2 O7 C35 178.3(2) 1_455 . . .
O5 Cd2 O7 C35 -20.0(3) . . . .
O11 Cd2 O7 C35 74.4(2) . . . .
O4 Cd2 O7 C35 -84.7(2) . . . .
O8 Cd2 O7 C35 -1.0(2) . . . .
O7 C35 O8 Cd2 -1.7(4) . . . .
C29 C35 O8 Cd2 176.8(3) . . . .
O14 Cd2 O8 C35 -15(3) 1_455 . . .
O7 Cd2 O8 C35 1.0(2) . . . .
O5 Cd2 O8 C35 168.6(2) . . . .
O11 Cd2 O8 C35 -110.3(2) . . . .
O4 Cd2 O8 C35 92.6(2) . . . .
O10A C36 O9 Cd1 -0.6(7) . . . 1_565
O10 C36 O9 Cd1 -14.1(12) . . . 1_565
C33 C36 O9 Cd1 172.9(3) . . . 1_565
O9 C36 O10A Cd1 0.5(6) . . . 1_565
O10 C36 O10A Cd1 160(2) . . . 1_565
C33 C36 O10A Cd1 -171.6(5) . . . 1_565
O12 C43 O11 Cd2 -88.3(4) . . . .
C37 C43 O11 Cd2 90.1(3) . . . .
O14 Cd2 O11 C43 171.9(3) 1_455 . . .
O7 Cd2 O11 C43 -62.7(3) . . . .
O5 Cd2 O11 C43 75.8(3) . . . .
O4 Cd2 O11 C43 58.0(4) . . . .
O8 Cd2 O11 C43 -10.2(3) . . . .
C35 Cd2 O11 C43 -35.9(3) . . . .
O11 C43 O12 Cd1 -2.1(4) . . . .
C37 C43 O12 Cd1 179.5(2) . . . .
O9 Cd1 O12 C43 -157.1(2) 1_545 . . .
O2 Cd1 O12 C43 -13.3(3) . . . .
O1 Cd1 O12 C43 -72.2(2) . . . .
O5 Cd1 O12 C43 62.0(2) . . . .
O10A Cd1 O12 C43 -172.0(3) 1_545 . . .
O6 Cd1 O12 C43 113.5(2) . . . .
O13 C44 O14 Cd2 3.2(5) . . . 1_655
C39 C44 O14 Cd2 -177.9(3) . . . 1_655
